data_7129292
loop_
_publ_author_name
'Takagi, Koji'
'Sakakibara, Nao'
'Kikkawa, Shoko'
'Tsuzuki, Seiji'

_publ_section_title
;
 Dicationic oligotelluroxane or mononuclear telluronium cation?
 Elucidation of true catalytic species and activation mechanism of
 benzylic carbon-halogen bond
;
_journal_name_full 'Chemical Communications'
_journal_paper_doi 10.1039/D1CC06311A
_journal_year 2021
_chemical_formula_moiety 'C44 H24 F24 O8 S2 Te3'
_chemical_formula_sum 'C44 H24 F24 O8 S2 Te3'
_chemical_formula_weight 1583.55
_chemical_properties_physical Moisture-sensitive
_space_group_crystal_system triclinic
_space_group_IT_number 2
_space_group_name_Hall '-P 1'
_space_group_name_H-M_alt 'P -1'
_atom_sites_solution_hydrogens geom
_atom_sites_solution_primary direct
_atom_sites_solution_secondary difmap
_audit_update_record
;
2021-09-27 deposited with the CCDC.	2021-11-22 downloaded from the CCDC.
;
_cell_angle_alpha 63.246(2)
_cell_angle_beta 87.5183(17)
_cell_angle_gamma 89.9450(19)
_cell_formula_units_Z 2
_cell_length_a 12.4890(3)
_cell_length_b 15.9524(4)
_cell_length_c 16.1392(3)
_cell_measurement_reflns_used 17452
_cell_measurement_temperature 93
_cell_measurement_theta_max 28.69
_cell_measurement_theta_min 2.81
_cell_volume 2867.88(12)
_computing_cell_refinement 'CrysAlisPro 1.171.38.43 (Rigaku OD, 2015)'
_computing_data_collection 'CrysAlisPro 1.171.38.43 (Rigaku OD, 2015)'
_computing_data_reduction 'CrysAlisPro 1.171.38.43 (Rigaku OD, 2015)'
_computing_molecular_graphics 'CrystalStructure 4.3'
_computing_publication_material 'CrystalStructure 4.3 (Rigaku, 2019)'
_computing_structure_refinement 'SHELXL Version 2018/3 (Sheldrick, 2008)'
_computing_structure_solution 'SHELXS Version 2013/1 (Sheldrick, 2008)'
_diffrn_ambient_temperature 93
_diffrn_detector_area_resol_mean 5.811
_diffrn_measured_fraction_theta_full 0.992
_diffrn_measured_fraction_theta_max 0.986
_diffrn_measurement_device_type 'Rigaku XtaLAB P200'
_diffrn_measurement_method \w
_diffrn_radiation_type 'Mo K\a'
_diffrn_radiation_wavelength 0.71075
_diffrn_reflns_av_R_equivalents 0.0532
_diffrn_reflns_av_unetI/netI 0.0613
_diffrn_reflns_Laue_measured_fraction_full 0.992
_diffrn_reflns_Laue_measured_fraction_max 0.986
_diffrn_reflns_limit_h_max 16
_diffrn_reflns_limit_h_min -16
_diffrn_reflns_limit_k_max 20
_diffrn_reflns_limit_k_min -20
_diffrn_reflns_limit_l_max 20
_diffrn_reflns_limit_l_min -20
_diffrn_reflns_number 46206
_diffrn_reflns_point_group_measured_fraction_full 0.992
_diffrn_reflns_point_group_measured_fraction_max 0.986
_diffrn_reflns_theta_full 25.242
_diffrn_reflns_theta_max 27.499
_diffrn_reflns_theta_min 2.423
_diffrn_standards_number 0
_exptl_absorpt_coefficient_mu 1.713
_exptl_absorpt_correction_T_max 0.983
_exptl_absorpt_correction_T_min 0.808
_exptl_absorpt_correction_type multi-scan
_exptl_absorpt_process_details
;
CrysAlisPro 1.171.38.43 (Rigaku Oxford Diffraction, 2015)
Empirical absorption correction using spherical harmonics,
 implemented in SCALE3 ABSPACK scaling algorithm.
;
_exptl_crystal_colour colorless
_exptl_crystal_density_diffrn 1.834
_exptl_crystal_density_method 'not measured'
_exptl_crystal_description prism
_exptl_crystal_F_000 1512.00
_exptl_crystal_size_max 0.082
_exptl_crystal_size_mid 0.072
_exptl_crystal_size_min 0.010
_platon_squeeze_details
;
Attempts to refine peaks of residual electron density as guest
atoms were unsuccessful. The data were corrected for disordered
electron density through use of the SQUEEZE procedure (Sluis, P. van der;
Spek, A. L. Acta Crystallogr. 1990, A46, 194-201) as implemented in PLATON
(Spek, A.L. Acta Crystallogr. 1990, A46, C34. PLATON - a multipurpose
crystallographic tool. Utrecht University, Utrecht, The Netherlands).
A total solvent-accessible void volume of 270.0 A^3^ with a total
electron count of 50 was found in the unit cell.
;
_refine_diff_density_max 2.28
_refine_diff_density_min -0.76
_refine_ls_extinction_method none
_refine_ls_goodness_of_fit_ref 1.046
_refine_ls_hydrogen_treatment constr
_refine_ls_number_parameters 947
_refine_ls_number_reflns 12988
_refine_ls_number_restraints 217
_refine_ls_R_factor_all 0.0749
_refine_ls_R_factor_gt 0.0475
_refine_ls_shift/su_max 0.001
_refine_ls_structure_factor_coef Fsqd
_refine_ls_weighting_details 'w = 1/[\s^2^(Fo^2^)+(0.0587P)^2^+2.6819P] where P=(Fo^2^+2Fc^2^)/3'
_refine_ls_weighting_scheme calc
_refine_ls_wR_factor_gt 0.1134
_refine_ls_wR_factor_ref 0.1229
_reflns_Friedel_coverage 0.000
_reflns_number_gt 9365
_reflns_number_total 12988
_reflns_threshold_expression F^2^>2.0\s(F^2^)
_cod_data_source_file d1cc06311a2.cif
_cod_data_source_block 210805_NS171_01_dryAN
_cod_database_code 7129292
_platon_squeeze_void_probe_radius 1.20

loop_
_space_group_symop_id
_space_group_symop_operation_xyz
1 +X,+Y,+Z
2 -X,-Y,-Z

loop_
_atom_site_label
_atom_site_type_symbol
_atom_site_fract_x
_atom_site_fract_y
_atom_site_fract_z
_atom_site_U_iso_or_equiv
_atom_site_adp_type
_atom_site_occupancy
_atom_site_site_symmetry_order
_atom_site_calc_flag
_atom_site_refinement_flags_posn
_atom_site_refinement_flags_adp
_atom_site_refinement_flags_occupancy
_atom_site_disorder_assembly
_atom_site_disorder_group
Te1 Te 0.88487(3) 0.19928(2) 0.13795(2) 0.03807(10) Uani 1 1 d . . . . .
Te2 Te 0.93212(3) 0.39855(2) 0.18556(2) 0.03543(9) Uani 1 1 d . . . . .
Te3 Te 0.99828(3) 0.63844(2) 0.14291(2) 0.04030(10) Uani 1 1 d . . . . .
S1 S 0.80153(11) 0.48877(10) -0.04000(9) 0.0491(3) Uani 1 1 d . . . . .
F1A F 0.4171(6) -0.0204(6) 0.4184(6) 0.081(2) Uani 0.5 1 d . U P A 1
F2A F 0.3467(11) 0.0978(11) 0.3098(8) 0.093(3) Uani 0.5 1 d . U P A 1
F3A F 0.4169(10) 0.1137(8) 0.4201(9) 0.091(3) Uani 0.5 1 d . U P A 1
F4A F 1.2267(8) -0.0894(9) 0.4716(6) 0.103(3) Uani 0.5 1 d . . P B 1
F6B F 1.1574(7) -0.2205(5) 0.3804(7) 0.096(3) Uani 0.5 1 d . . P C 2
F7 F 0.4535(5) 0.2734(7) 0.4563(6) 0.228(5) Uani 1 1 d . . . . .
F8 F 0.3906(3) 0.3445(7) 0.3287(4) 0.180(4) Uani 1 1 d . . . . .
F9 F 0.4451(5) 0.4060(7) 0.4048(7) 0.195(4) Uani 1 1 d . . . . .
F10 F 1.2550(3) 0.2770(3) 0.5636(2) 0.0807(11) Uani 1 1 d . . . . .
F11 F 1.2607(4) 0.1493(3) 0.5559(3) 0.0912(13) Uani 1 1 d . . . . .
F12 F 1.1299(3) 0.1763(4) 0.6283(2) 0.123(2) Uani 1 1 d . . . . .
F13 F 0.6116(6) 0.8840(7) 0.2709(7) 0.196(4) Uani 1 1 d . . . . .
F14 F 0.5180(7) 0.7705(6) 0.2856(7) 0.245(6) Uani 1 1 d . . . . .
F15 F 0.5429(5) 0.8826(6) 0.1592(5) 0.165(3) Uani 1 1 d . . . . .
F16 F 1.3589(5) 0.6276(5) 0.4632(4) 0.183(4) Uani 1 1 d . . . . .
F17 F 1.3363(6) 0.4862(5) 0.5139(4) 0.162(3) Uani 1 1 d . . . . .
F18 F 1.2358(4) 0.5605(4) 0.5570(3) 0.1168(18) Uani 1 1 d . . . . .
F19 F 0.6604(4) 0.6113(4) -0.1342(4) 0.1241(19) Uani 1 1 d . . . . .
F20 F 0.6187(3) 0.4681(4) -0.1000(3) 0.1133(18) Uani 1 1 d . . . . .
F21 F 0.6078(3) 0.5166(5) 0.0055(4) 0.137(2) Uani 1 1 d . . . . .
O1 O 0.9207(3) 0.2584(2) 0.2123(2) 0.0454(8) Uani 1 1 d . . . . .
O2 O 0.9258(3) 0.5212(2) 0.2044(2) 0.0418(8) Uani 1 1 d . . . . .
O3 O 0.8520(3) 0.5002(3) -0.1265(2) 0.0558(10) Uani 1 1 d . . . . .
O4 O 0.8381(3) 0.5532(3) -0.0064(3) 0.0633(11) Uani 1 1 d . . . . .
O5 O 0.7926(3) 0.3938(3) 0.0315(3) 0.0617(11) Uani 1 1 d . . . . .
C1 C 0.7316(4) 0.1544(4) 0.2062(3) 0.0438(12) Uani 1 1 d . . . . .
C2 C 0.7161(6) 0.0715(5) 0.2844(4) 0.073(2) Uani 1 1 d . . . . .
H2 H 0.774221 0.030468 0.308730 0.088 Uiso 1 1 calc R U . . .
C3 C 0.6136(6) 0.0471(5) 0.3289(5) 0.081(2) Uani 1 1 d . . . . .
H3 H 0.602210 -0.011550 0.382317 0.098 Uiso 1 1 calc R U . . .
C4 C 0.5318(5) 0.1056(5) 0.2967(6) 0.071(2) Uani 1 1 d . . . . .
C5 C 0.5468(5) 0.1890(5) 0.2178(7) 0.090(3) Uani 1 1 d . . . . .
H5 H 0.488363 0.229809 0.193675 0.108 Uiso 1 1 calc R U . . .
C6 C 0.6475(5) 0.2135(5) 0.1736(6) 0.076(2) Uani 1 1 d . . . . .
H6 H 0.658272 0.272062 0.120005 0.092 Uiso 1 1 calc R U . . .
C7A C 0.429(3) 0.068(2) 0.3694(19) 0.080(6) Uani 0.5 1 d . U P A 1
C8 C 0.975(2) 0.079(2) 0.2162(16) 0.033(5) Uani 0.5 1 d . . P C 2
C9 C 1.0003(18) 0.0127(18) 0.1879(17) 0.046(5) Uani 0.5 1 d . . P C 2
H9 H 0.970197 0.015261 0.133804 0.055 Uiso 0.5 1 calc R U P C 2
C10A C 1.0948(14) -0.0431(14) 0.2626(16) 0.056(4) Uani 0.5 1 d . U P B 1
H10A H 1.131688 -0.084838 0.244601 0.067 Uiso 0.5 1 calc R U P B 1
C11A C 1.1065(17) -0.0492(16) 0.3487(14) 0.055(5) Uani 0.5 1 d . U P B 1
C12A C 1.0493(17) 0.0041(15) 0.3795(11) 0.059(4) Uani 0.5 1 d . U P B 1
H12A H 1.057197 -0.003007 0.440596 0.071 Uiso 0.5 1 calc R U P B 1
C13A C 0.981(2) 0.0673(19) 0.3228(15) 0.054(5) Uani 0.5 1 d . U P B 1
H13A H 0.940715 0.103707 0.345531 0.065 Uiso 0.5 1 calc R U P B 1
C15 C 0.7767(4) 0.3795(3) 0.2495(3) 0.0369(11) Uani 1 1 d . . . . .
C16 C 0.7493(4) 0.2965(4) 0.3280(3) 0.0464(13) Uani 1 1 d . . . . .
H16 H 0.800034 0.248055 0.353093 0.056 Uiso 1 1 calc R U . . .
C17 C 0.6478(5) 0.2850(4) 0.3693(4) 0.0540(14) Uani 1 1 d . . . . .
H17 H 0.628658 0.228572 0.423271 0.065 Uiso 1 1 calc R U . . .
C18 C 0.5741(4) 0.3549(4) 0.3324(4) 0.0529(14) Uani 1 1 d . . . . .
C19 C 0.6006(4) 0.4377(4) 0.2528(4) 0.0508(13) Uani 1 1 d . . . . .
H19 H 0.549125 0.485400 0.226927 0.061 Uiso 1 1 calc R U . . .
C20 C 0.7028(4) 0.4499(4) 0.2117(4) 0.0428(12) Uani 1 1 d . . . . .
H20 H 0.722059 0.506288 0.157770 0.051 Uiso 1 1 calc R U . . .
C21 C 0.4652(6) 0.3445(6) 0.3757(5) 0.0739(19) Uani 1 1 d . . . . .
C22 C 1.0193(4) 0.3393(3) 0.3072(3) 0.0384(11) Uani 1 1 d . . . . .
C23 C 1.1018(4) 0.2807(4) 0.3127(3) 0.0446(12) Uani 1 1 d . . . . .
H23 H 1.119731 0.268300 0.261546 0.054 Uiso 1 1 calc R U . . .
C24 C 1.1596(4) 0.2391(4) 0.3929(4) 0.0457(12) Uani 1 1 d . . . . .
H24 H 1.215827 0.197399 0.397044 0.055 Uiso 1 1 calc R U . . .
C25 C 1.1346(4) 0.2587(4) 0.4653(3) 0.0479(13) Uani 1 1 d . . . . .
C26 C 1.0527(6) 0.3186(5) 0.4599(4) 0.074(2) Uani 1 1 d . . . . .
H26 H 1.035549 0.330954 0.511248 0.089 Uiso 1 1 calc R U . . .
C27 C 0.9941(6) 0.3616(5) 0.3791(4) 0.0679(18) Uani 1 1 d . . . . .
H27 H 0.939118 0.404592 0.374142 0.081 Uiso 1 1 calc R U . . .
C28 C 1.1934(5) 0.2153(5) 0.5535(4) 0.0585(16) Uani 1 1 d . . . . .
C29 C 0.8680(4) 0.7057(3) 0.1765(3) 0.0432(12) Uani 1 1 d . . . . .
C30 C 0.7877(5) 0.6508(4) 0.2381(4) 0.0504(13) Uani 1 1 d . . . . .
H30 H 0.794632 0.584512 0.267621 0.060 Uiso 1 1 calc R U . . .
C31 C 0.6980(5) 0.6891(4) 0.2581(4) 0.0570(15) Uani 1 1 d . . . . .
H31 H 0.643864 0.649873 0.301387 0.068 Uiso 1 1 calc R U . . .
C32 C 0.6872(5) 0.7853(5) 0.2146(5) 0.0669(17) Uani 1 1 d . . . . .
C33 C 0.7678(7) 0.8407(5) 0.1543(6) 0.091(2) Uani 1 1 d . . . . .
H33 H 0.761272 0.907048 0.125923 0.109 Uiso 1 1 calc R U . . .
C34 C 0.8581(6) 0.8023(4) 0.1341(5) 0.076(2) Uani 1 1 d . . . . .
H34 H 0.912805 0.841525 0.091549 0.091 Uiso 1 1 calc R U . . .
C35 C 0.5899(7) 0.8284(7) 0.2333(6) 0.089(2) Uani 1 1 d . . . . .
C36 C 1.0913(4) 0.6172(3) 0.2574(3) 0.0411(12) Uani 1 1 d . . . . .
C37A C 1.0461(8) 0.5969(7) 0.3408(6) 0.050(3) Uani 0.598(8) 1 d . . P D 1
H37A H 0.970494 0.596699 0.350190 0.060 Uiso 0.598(8) 1 calc R U P D 1
C38A C 1.1146(8) 0.5755(7) 0.4150(6) 0.049(2) Uani 0.598(8) 1 d . . P D 1
H38A H 1.083058 0.556398 0.475602 0.059 Uiso 0.598(8) 1 calc R U P D 1
C39 C 1.2180(5) 0.5808(4) 0.4044(4) 0.0461(12) Uani 1 1 d . . . . .
C40A C 1.2689(8) 0.6060(7) 0.3140(6) 0.052(3) Uani 0.598(8) 1 d . . P D 1
H40A H 1.344799 0.609553 0.305167 0.062 Uiso 0.598(8) 1 calc R U P D 1
C41A C 1.2039(8) 0.6248(7) 0.2408(6) 0.051(3) Uani 0.598(8) 1 d . . P D 1
H41A H 1.234353 0.642610 0.180077 0.061 Uiso 0.598(8) 1 calc R U P D 1
C42 C 1.2879(5) 0.5637(5) 0.4836(4) 0.0610(16) Uani 1 1 d . . . . .
C43 C 0.6644(6) 0.5223(7) -0.0696(5) 0.084(2) Uani 1 1 d . . . . .
C41B C 1.1601(11) 0.5390(10) 0.2918(10) 0.052(4) Uani 0.402(8) 1 d . . P D 2
H41B H 1.163841 0.496863 0.264886 0.062 Uiso 0.402(8) 1 calc R U P D 2
C40B C 1.2227(13) 0.5260(12) 0.3673(10) 0.060(4) Uani 0.402(8) 1 d . . P D 2
H40B H 1.269792 0.474445 0.390840 0.072 Uiso 0.402(8) 1 calc R U P D 2
C37B C 1.0767(11) 0.6683(10) 0.3050(9) 0.045(3) Uani 0.402(8) 1 d . . P D 2
H37B H 1.023255 0.714777 0.287526 0.054 Uiso 0.402(8) 1 calc R U P D 2
C38B C 1.1401(12) 0.6527(12) 0.3796(10) 0.055(4) Uani 0.402(8) 1 d . . P D 2
H38B H 1.131559 0.688749 0.412781 0.066 Uiso 0.402(8) 1 calc R U P D 2
F55A F 1.1248(8) -0.1971(6) 0.4752(7) 0.098(3) Uani 0.5 1 d . . P B 1
F6A F 1.2544(12) -0.1464(10) 0.3719(10) 0.112(5) Uani 0.5 1 d D . P B 1
C10B C 1.0701(14) -0.0589(13) 0.2375(12) 0.053(4) Uani 0.5 1 d . . P C 2
H10B H 1.090179 -0.103258 0.215671 0.064 Uiso 0.5 1 calc R U P C 2
C11B C 1.1104(13) -0.0652(12) 0.3197(14) 0.041(4) Uani 0.5 1 d . . P C 2
C12B C 1.0791(15) -0.0007(15) 0.3499(12) 0.048(4) Uani 0.5 1 d . . P C 2
H12B H 1.101783 -0.007794 0.408077 0.058 Uiso 0.5 1 calc R U P C 2
C14B C 1.1858(12) -0.1411(12) 0.3740(12) 0.061(5) Uani 0.5 1 d D . P C 2
F5B F 1.2060(10) -0.1483(8) 0.4551(8) 0.068(3) Uani 0.5 1 d . . P C 2
S2 S 0.8342(6) 0.1000(5) -0.0207(6) 0.0393(13) Uani 0.5 1 d . . P E 1
O11 O 0.8978(4) 0.1905(3) -0.0827(3) 0.0618(11) Uani 1 1 d . . . . .
O12 O 0.8626(9) 0.0202(6) -0.0332(6) 0.051(2) Uani 0.5 1 d . . P E 1
F28B F 0.7004(10) 0.2689(10) -0.0638(11) 0.135(5) Uani 0.5 1 d D U P E 2
F28 F 0.6357(7) 0.0487(7) -0.0113(7) 0.093(3) Uani 0.5 1 d . . P E 1
F29 F 0.7012(7) 0.1438(7) -0.1495(6) 0.087(3) Uani 0.5 1 d . . P E 1
F29B F 0.6134(10) 0.1371(18) -0.0338(15) 0.189(9) Uani 0.5 1 d D U P E 2
F30 F 0.6576(10) 0.1933(8) -0.0485(9) 0.095(4) Uani 0.5 1 d . . P E 1
S3 S 0.8197(9) 0.1262(6) -0.0382(7) 0.064(3) Uani 0.5 1 d . U P E 2
C54 C 0.6979(13) 0.1232(11) -0.0581(11) 0.075(5) Uani 0.5 1 d . . P E 1
O13 O 0.8116(11) 0.0497(9) -0.0641(8) 0.080(4) Uani 0.5 1 d . . P E 2
C55 C 0.7033(15) 0.1918(11) -0.0813(10) 0.101(7) Uani 0.5 1 d D U P E 2
F30B F 0.6935(10) 0.2232(11) -0.1755(8) 0.136(4) Uani 0.5 1 d D U P E 2
O14 O 0.8179(4) 0.0876(3) 0.0693(3) 0.0645(11) Uani 1 1 d . . . . .
C10 C 1.015(2) 0.0746(17) 0.2981(14) 0.051(5) Uani 0.5 1 d . . P C 2
H10 H 0.999141 0.121519 0.317498 0.061 Uiso 0.5 1 calc R U P C 2
C14A C 1.1740(15) -0.1199(15) 0.4170(18) 0.086(8) Uani 0.5 1 d D . P B 1
F4B F 1.2865(8) -0.1179(8) 0.3289(8) 0.081(3) Uani 0.5 1 d D . P C 2
C8A C 0.968(3) 0.081(2) 0.2346(18) 0.041(5) Uani 0.5 1 d . U P B 1
C9A C 1.0269(19) 0.0260(18) 0.1998(17) 0.046(4) Uani 0.5 1 d . U P B 1
H9A H 1.021384 0.035096 0.137836 0.056 Uiso 0.5 1 calc R U P B 1
F1 F 0.3727(9) 0.0245(9) 0.3035(10) 0.128(4) Uani 0.5 1 d . . P A 2
F2 F 0.3477(9) 0.1585(9) 0.2898(11) 0.110(4) Uani 0.5 1 d . . P A 2
F3B F 0.4139(14) 0.0591(16) 0.4149(13) 0.131(7) Uani 0.5 1 d . U P A 2
C7B C 0.419(2) 0.0881(14) 0.3254(19) 0.074(5) Uani 0.5 1 d . U P A 2

loop_
_atom_site_aniso_label
_atom_site_aniso_U_11
_atom_site_aniso_U_22
_atom_site_aniso_U_33
_atom_site_aniso_U_23
_atom_site_aniso_U_13
_atom_site_aniso_U_12
Te1 0.0484(2) 0.04075(18) 0.02771(16) -0.01765(13) -0.00297(13) -0.00690(14)
Te2 0.03879(18) 0.04137(17) 0.02781(16) -0.01672(13) -0.00555(12) -0.00333(13)
Te3 0.0488(2) 0.04145(18) 0.02823(16) -0.01308(13) -0.00683(13) -0.00872(14)
S1 0.0381(7) 0.0583(8) 0.0322(6) -0.0036(6) -0.0037(5) -0.0044(6)
F1A 0.068(5) 0.056(4) 0.094(6) -0.014(4) 0.020(4) -0.023(4)
F2A 0.062(6) 0.109(9) 0.090(6) -0.030(7) -0.004(5) -0.003(7)
F3A 0.090(6) 0.085(7) 0.095(7) -0.043(6) 0.048(5) -0.018(6)
F4A 0.086(7) 0.112(8) 0.067(6) 0.001(6) -0.022(5) -0.011(6)
F6B 0.100(6) 0.042(4) 0.148(9) -0.042(5) -0.032(6) 0.009(4)
F7 0.098(5) 0.250(9) 0.164(7) 0.051(6) 0.077(5) 0.025(5)
F8 0.034(2) 0.411(12) 0.130(5) -0.154(6) 0.011(3) -0.046(4)
F9 0.085(4) 0.301(11) 0.292(11) -0.225(10) 0.086(5) -0.042(5)
F10 0.079(3) 0.098(3) 0.059(2) -0.028(2) -0.0295(19) -0.015(2)
F11 0.102(3) 0.080(3) 0.076(3) -0.018(2) -0.048(2) 0.018(2)
F12 0.065(3) 0.201(5) 0.0340(19) 0.008(3) -0.0052(18) -0.040(3)
F13 0.130(5) 0.298(10) 0.295(10) -0.246(10) -0.111(6) 0.118(6)
F14 0.152(6) 0.146(6) 0.307(12) 0.001(7) 0.137(8) 0.058(5)
F15 0.111(4) 0.237(7) 0.148(5) -0.081(5) -0.074(4) 0.106(5)
F16 0.167(6) 0.232(7) 0.079(3) -0.003(4) -0.060(4) -0.127(6)
F17 0.229(7) 0.188(6) 0.132(4) -0.117(5) -0.140(5) 0.138(6)
F18 0.104(3) 0.205(6) 0.075(3) -0.089(3) -0.042(3) 0.040(4)
F19 0.113(4) 0.149(5) 0.087(3) -0.030(3) -0.042(3) 0.068(4)
F20 0.054(2) 0.192(5) 0.090(3) -0.058(3) -0.024(2) -0.011(3)
F21 0.043(2) 0.277(8) 0.096(4) -0.087(4) -0.006(2) 0.019(3)
O1 0.066(2) 0.0425(19) 0.0325(17) -0.0208(15) -0.0103(16) -0.0015(17)
O2 0.0447(19) 0.0419(18) 0.0401(18) -0.0198(15) -0.0011(15) -0.0088(15)
O3 0.048(2) 0.069(2) 0.0355(19) -0.0101(18) -0.0012(17) 0.0000(18)
O4 0.067(3) 0.058(2) 0.054(2) -0.016(2) -0.007(2) -0.003(2)
O5 0.065(3) 0.061(2) 0.038(2) -0.0033(18) -0.0078(18) -0.020(2)
C1 0.050(3) 0.046(3) 0.039(3) -0.024(2) 0.003(2) -0.006(2)
C2 0.076(5) 0.068(4) 0.051(4) -0.007(3) 0.022(3) 0.011(3)
C3 0.081(5) 0.075(5) 0.073(5) -0.022(4) 0.034(4) -0.001(4)
C4 0.059(4) 0.072(4) 0.103(5) -0.060(4) 0.023(4) -0.028(4)
C5 0.039(4) 0.066(4) 0.154(8) -0.041(5) -0.007(4) -0.008(3)
C6 0.051(4) 0.055(4) 0.100(5) -0.014(4) -0.009(4) -0.011(3)
C7A 0.067(10) 0.083(10) 0.079(10) -0.027(9) 0.005(10) -0.010(8)
C8 0.033(8) 0.052(10) 0.024(9) -0.026(7) 0.009(6) -0.014(6)
C9 0.035(10) 0.057(10) 0.055(9) -0.034(7) -0.004(7) -0.002(8)
C10A 0.049(9) 0.066(9) 0.055(9) -0.029(7) 0.001(7) 0.005(6)
C11A 0.054(9) 0.058(10) 0.045(8) -0.015(8) -0.002(7) -0.008(7)
C12A 0.088(12) 0.056(8) 0.027(8) -0.013(6) -0.010(7) -0.002(7)
C13A 0.084(14) 0.046(8) 0.029(9) -0.012(7) -0.006(7) -0.005(8)
C15 0.036(3) 0.044(3) 0.033(2) -0.019(2) -0.006(2) -0.007(2)
C16 0.045(3) 0.048(3) 0.038(3) -0.012(2) -0.004(2) -0.005(2)
C17 0.050(3) 0.059(3) 0.048(3) -0.020(3) -0.002(3) -0.012(3)
C18 0.039(3) 0.074(4) 0.053(3) -0.035(3) -0.005(3) -0.004(3)
C19 0.039(3) 0.065(4) 0.053(3) -0.031(3) -0.006(3) 0.001(3)
C20 0.043(3) 0.046(3) 0.041(3) -0.020(2) -0.007(2) -0.003(2)
C21 0.051(4) 0.095(5) 0.078(5) -0.042(5) 0.009(4) -0.003(4)
C22 0.039(3) 0.044(3) 0.032(2) -0.017(2) -0.006(2) -0.003(2)
C23 0.044(3) 0.056(3) 0.036(3) -0.023(2) 0.001(2) -0.003(2)
C24 0.039(3) 0.047(3) 0.045(3) -0.014(2) -0.008(2) 0.002(2)
C25 0.044(3) 0.061(3) 0.033(3) -0.015(2) -0.007(2) -0.009(3)
C26 0.084(5) 0.118(6) 0.041(3) -0.052(4) -0.022(3) 0.031(4)
C27 0.074(4) 0.096(5) 0.052(4) -0.048(4) -0.024(3) 0.031(4)
C28 0.052(3) 0.068(4) 0.042(3) -0.011(3) -0.011(3) -0.010(3)
C29 0.051(3) 0.041(3) 0.039(3) -0.018(2) -0.015(2) -0.001(2)
C30 0.063(4) 0.048(3) 0.046(3) -0.027(3) -0.002(3) -0.007(3)
C31 0.061(4) 0.064(4) 0.055(3) -0.034(3) -0.005(3) -0.010(3)
C32 0.061(4) 0.081(5) 0.056(4) -0.027(3) -0.021(3) 0.011(4)
C33 0.091(6) 0.060(4) 0.097(6) -0.012(4) -0.014(5) 0.026(4)
C34 0.064(4) 0.052(4) 0.080(5) -0.002(3) -0.001(4) 0.006(3)
C35 0.076(5) 0.102(6) 0.093(6) -0.045(5) -0.033(5) 0.040(5)
C36 0.048(3) 0.038(3) 0.036(3) -0.015(2) -0.007(2) -0.009(2)
C37A 0.060(6) 0.054(6) 0.032(5) -0.015(4) -0.006(4) -0.012(5)
C38A 0.062(7) 0.055(6) 0.031(4) -0.020(4) -0.002(4) -0.013(5)
C39 0.050(3) 0.050(3) 0.042(3) -0.023(2) -0.014(2) 0.000(2)
C40A 0.051(6) 0.063(6) 0.047(5) -0.029(5) -0.005(4) -0.008(5)
C41A 0.058(6) 0.061(6) 0.032(4) -0.020(4) -0.003(4) -0.014(5)
C42 0.060(4) 0.076(4) 0.052(4) -0.032(3) -0.018(3) 0.002(3)
C43 0.053(4) 0.124(7) 0.056(4) -0.024(5) -0.008(4) 0.010(4)
C41B 0.058(9) 0.068(9) 0.061(9) -0.056(8) -0.016(7) 0.013(7)
C40B 0.064(10) 0.083(11) 0.045(8) -0.039(8) -0.011(7) -0.002(8)
C37B 0.056(8) 0.047(8) 0.034(7) -0.020(6) -0.005(6) -0.004(7)
C38B 0.061(9) 0.072(11) 0.045(8) -0.037(8) -0.014(7) 0.013(8)
F55A 0.091(7) 0.068(5) 0.092(7) 0.005(5) -0.018(5) -0.001(5)
F6A 0.072(9) 0.097(9) 0.107(11) 0.004(7) 0.038(8) 0.003(7)
C10B 0.054(9) 0.066(9) 0.056(10) -0.043(7) 0.001(7) 0.001(7)
C11B 0.044(7) 0.045(8) 0.042(10) -0.028(7) 0.001(8) -0.002(5)
C12B 0.069(12) 0.055(9) 0.033(8) -0.030(8) -0.001(7) 0.005(8)
C14B 0.067(11) 0.055(9) 0.071(11) -0.038(8) 0.026(10) -0.009(8)
F5B 0.077(8) 0.064(7) 0.067(6) -0.031(6) -0.019(6) 0.016(5)
S2 0.036(2) 0.040(3) 0.048(3) -0.025(2) 0.0010(19) -0.012(2)
O11 0.078(3) 0.047(2) 0.056(2) -0.0188(19) -0.007(2) -0.013(2)
O12 0.074(7) 0.043(5) 0.040(5) -0.025(4) -0.002(4) 0.000(4)
F28B 0.123(9) 0.139(10) 0.190(12) -0.111(10) -0.084(9) 0.065(8)
F28 0.055(5) 0.086(6) 0.111(7) -0.022(5) -0.006(5) -0.025(4)
F29 0.077(6) 0.089(6) 0.071(6) -0.012(5) -0.029(4) -0.010(5)
F29B 0.065(9) 0.28(2) 0.33(3) -0.23(2) -0.056(12) 0.013(11)
F30 0.074(9) 0.087(8) 0.104(8) -0.028(7) 0.013(6) 0.043(7)
S3 0.074(4) 0.070(5) 0.071(5) -0.052(4) -0.012(3) -0.010(3)
C54 0.057(9) 0.063(9) 0.071(10) 0.000(8) -0.005(7) -0.019(8)
O13 0.106(11) 0.086(9) 0.072(8) -0.057(7) -0.008(6) -0.022(7)
C55 0.077(13) 0.130(17) 0.124(16) -0.080(14) -0.041(12) -0.004(12)
F30B 0.127(10) 0.172(12) 0.124(10) -0.074(9) -0.079(8) 0.014(9)
O14 0.077(3) 0.067(3) 0.072(3) -0.053(2) 0.013(2) -0.024(2)
C10 0.084(16) 0.031(7) 0.031(10) -0.007(8) -0.008(8) 0.004(9)
C14A 0.064(13) 0.066(14) 0.098(19) -0.008(12) -0.019(13) -0.015(10)
F4B 0.044(6) 0.091(8) 0.081(7) -0.016(6) -0.001(5) 0.011(5)
C8A 0.060(11) 0.031(7) 0.028(8) -0.010(7) -0.004(7) 0.000(6)
C9A 0.044(11) 0.050(9) 0.043(7) -0.021(6) 0.009(6) -0.008(7)
F1 0.085(7) 0.127(9) 0.193(13) -0.095(9) 0.043(7) -0.061(7)
F2 0.062(6) 0.097(8) 0.171(12) -0.063(9) 0.043(7) -0.011(6)
F3B 0.092(8) 0.157(14) 0.108(8) -0.033(11) 0.051(7) -0.020(10)
C7B 0.060(12) 0.049(10) 0.115(10) -0.041(10) 0.024(12) -0.013(9)

loop_
_atom_type_symbol
_atom_type_description
_atom_type_scat_dispersion_real
_atom_type_scat_dispersion_imag
_atom_type_scat_source
C C 0.0033 0.0016
;
International Tables for Crystallography
(Vol. C, Tables 4.2.6.8 and 6.1.1.4)
;
H H 0.0000 0.0000
;
International Tables for Crystallography
(Vol. C, Table 6.1.1.4)
;
F F 0.0171 0.0103
;
International Tables for Crystallography
(Vol. C, Tables 4.2.6.8 and 6.1.1.4)
;
O O 0.0106 0.0060
;
International Tables for Crystallography
(Vol. C, Tables 4.2.6.8 and 6.1.1.4)
;
S S 0.1246 0.1234
;
International Tables for Crystallography
(Vol. C, Tables 4.2.6.8 and 6.1.1.4)
;
Te Te -0.5308 1.6751
;
International Tables for Crystallography
(Vol. C, Tables 4.2.6.8 and 6.1.1.4)
;

loop_
_geom_angle_atom_site_label_1
_geom_angle_atom_site_label_2
_geom_angle_atom_site_label_3
_geom_angle
_geom_angle_site_symmetry_1
_geom_angle_site_symmetry_3
_geom_angle_publ_flag
O1 Te1 C8 92.9(7) . . ?
O1 Te1 C1 92.97(17) . . ?
C8 Te1 C1 100.2(8) . . ?
O1 Te1 C8A 86.0(8) . . ?
C1 Te1 C8A 95.4(9) . . ?
O1 Te2 C22 81.48(16) . . ?
O1 Te2 O2 161.22(13) . . ?
C22 Te2 O2 86.50(16) . . ?
O1 Te2 C15 86.54(17) . . ?
C22 Te2 C15 98.04(18) . . ?
O2 Te2 C15 80.89(15) . . ?
O2 Te3 C36 94.52(16) . . ?
O2 Te3 C29 90.92(17) . . ?
C36 Te3 C29 96.90(19) . . ?
O5 S1 O3 115.1(3) . . ?
O5 S1 O4 112.7(2) . . ?
O3 S1 O4 115.5(2) . . ?
O5 S1 C43 104.4(3) . . ?
O3 S1 C43 103.3(3) . . ?
O4 S1 C43 104.0(4) . . ?
Te1 O1 Te2 132.74(17) . . ?
Te3 O2 Te2 132.44(18) . . ?
C2 C1 C6 119.3(6) . . ?
C2 C1 Te1 122.0(5) . . ?
C6 C1 Te1 118.6(4) . . ?
C1 C2 C3 119.6(7) . . ?
C1 C2 H2 120.2 . . ?
C3 C2 H2 120.2 . . ?
C4 C3 C2 120.7(7) . . ?
C4 C3 H3 119.7 . . ?
C2 C3 H3 119.7 . . ?
C3 C4 C5 120.0(6) . . ?
C3 C4 C7B 128.5(11) . . ?
C5 C4 C7B 110.9(12) . . ?
C3 C4 C7A 110.4(12) . . ?
C5 C4 C7A 129.2(12) . . ?
C4 C5 C6 119.6(7) . . ?
C4 C5 H5 120.2 . . ?
C6 C5 H5 120.2 . . ?
C1 C6 C5 120.8(6) . . ?
C1 C6 H6 119.6 . . ?
C5 C6 H6 119.6 . . ?
F1A C7A F3A 112(2) . . ?
F1A C7A F2A 107(2) . . ?
F3A C7A F2A 105(2) . . ?
F1A C7A C4 117(2) . . ?
F3A C7A C4 113(2) . . ?
F2A C7A C4 100.8(19) . . ?
C9 C8 C10 121(2) . . ?
C9 C8 Te1 123.6(17) . . ?
C10 C8 Te1 115.6(19) . . ?
C8 C9 C10B 120.7(18) . . ?
C8 C9 H9 119.6 . . ?
C10B C9 H9 119.6 . . ?
C11A C10A C9A 119.7(19) . . ?
C11A C10A H10A 120.1 . . ?
C9A C10A H10A 120.1 . . ?
C12A C11A C10A 121.9(18) . . ?
C12A C11A C14A 115.6(18) . . ?
C10A C11A C14A 122(2) . . ?
C13A C12A C11A 119.4(17) . . ?
C13A C12A H12A 120.3 . . ?
C11A C12A H12A 120.3 . . ?
C12A C13A C8A 123(2) . . ?
C12A C13A H13A 118.6 . . ?
C8A C13A H13A 118.6 . . ?
C20 C15 C16 120.7(5) . . ?
C20 C15 Te2 119.4(4) . . ?
C16 C15 Te2 119.9(4) . . ?
C17 C16 C15 119.4(5) . . ?
C17 C16 H16 120.3 . . ?
C15 C16 H16 120.3 . . ?
C18 C17 C16 120.2(5) . . ?
C18 C17 H17 119.9 . . ?
C16 C17 H17 119.9 . . ?
C17 C18 C19 120.6(5) . . ?
C17 C18 C21 121.2(6) . . ?
C19 C18 C21 118.2(6) . . ?
C20 C19 C18 119.3(5) . . ?
C20 C19 H19 120.3 . . ?
C18 C19 H19 120.3 . . ?
C15 C20 C19 119.7(5) . . ?
C15 C20 H20 120.1 . . ?
C19 C20 H20 120.1 . . ?
F8 C21 F9 107.4(8) . . ?
F8 C21 F7 108.8(8) . . ?
F9 C21 F7 95.2(9) . . ?
F8 C21 C18 116.5(7) . . ?
F9 C21 C18 113.1(6) . . ?
F7 C21 C18 113.7(7) . . ?
C23 C22 C27 121.1(5) . . ?
C23 C22 Te2 119.1(4) . . ?
C27 C22 Te2 119.8(4) . . ?
C22 C23 C24 120.5(5) . . ?
C22 C23 H23 119.8 . . ?
C24 C23 H23 119.8 . . ?
C25 C24 C23 119.3(5) . . ?
C25 C24 H24 120.3 . . ?
C23 C24 H24 120.3 . . ?
C24 C25 C26 120.6(5) . . ?
C24 C25 C28 121.6(6) . . ?
C26 C25 C28 117.7(5) . . ?
C25 C26 C27 120.6(5) . . ?
C25 C26 H26 119.7 . . ?
C27 C26 H26 119.7 . . ?
C22 C27 C26 117.8(6) . . ?
C22 C27 H27 121.1 . . ?
C26 C27 H27 121.1 . . ?
F12 C28 F10 106.9(5) . . ?
F12 C28 F11 106.7(6) . . ?
F10 C28 F11 104.3(5) . . ?
F12 C28 C25 113.5(5) . . ?
F10 C28 C25 112.2(5) . . ?
F11 C28 C25 112.5(5) . . ?
C30 C29 C34 119.1(6) . . ?
C30 C29 Te3 118.6(4) . . ?
C34 C29 Te3 122.2(5) . . ?
C31 C30 C29 121.8(5) . . ?
C31 C30 H30 119.1 . . ?
C29 C30 H30 119.1 . . ?
C30 C31 C32 119.2(6) . . ?
C30 C31 H31 120.4 . . ?
C32 C31 H31 120.4 . . ?
C33 C32 C31 119.4(7) . . ?
C33 C32 C35 120.3(7) . . ?
C31 C32 C35 120.3(7) . . ?
C32 C33 C34 121.5(7) . . ?
C32 C33 H33 119.3 . . ?
C34 C33 H33 119.3 . . ?
C33 C34 C29 119.1(6) . . ?
C33 C34 H34 120.5 . . ?
C29 C34 H34 120.5 . . ?
F14 C35 F15 105.3(9) . . ?
F14 C35 F13 106.8(10) . . ?
F15 C35 F13 103.3(8) . . ?
F14 C35 C32 114.9(8) . . ?
F15 C35 C32 113.2(8) . . ?
F13 C35 C32 112.4(7) . . ?
C37A C36 C41A 121.7(6) . . ?
C37B C36 C41B 119.5(8) . . ?
C37A C36 Te3 121.8(5) . . ?
C37B C36 Te3 121.8(7) . . ?
C41A C36 Te3 116.4(5) . . ?
C41B C36 Te3 118.1(5) . . ?
C36 C37A C38A 117.8(9) . . ?
C36 C37A H37A 121.1 . . ?
C38A C37A H37A 121.1 . . ?
C39 C38A C37A 123.2(8) . . ?
C39 C38A H38A 118.4 . . ?
C37A C38A H38A 118.4 . . ?
C40B C39 C38B 121.6(10) . . ?
C38A C39 C40A 119.9(6) . . ?
C40B C39 C42 119.2(9) . . ?
C38A C39 C42 121.7(6) . . ?
C38B C39 C42 118.9(7) . . ?
C40A C39 C42 118.3(6) . . ?
C41A C40A C39 118.0(8) . . ?
C41A C40A H40A 121.0 . . ?
C39 C40A H40A 121.0 . . ?
C40A C41A C36 119.1(8) . . ?
C40A C41A H41A 120.4 . . ?
C36 C41A H41A 120.4 . . ?
F16 C42 F17 106.9(7) . . ?
F16 C42 F18 104.5(6) . . ?
F17 C42 F18 104.1(6) . . ?
F16 C42 C39 112.9(5) . . ?
F17 C42 C39 113.8(5) . . ?
F18 C42 C39 113.8(5) . . ?
F20 C43 F19 109.1(6) . . ?
F20 C43 F21 109.2(7) . . ?
F19 C43 F21 106.6(8) . . ?
F20 C43 S1 111.4(6) . . ?
F19 C43 S1 110.9(6) . . ?
F21 C43 S1 109.6(5) . . ?
C40B C41B C36 117.8(11) . . ?
C40B C41B H41B 121.1 . . ?
C36 C41B H41B 121.1 . . ?
C39 C40B C41B 122.0(14) . . ?
C39 C40B H40B 119.0 . . ?
C41B C40B H40B 119.0 . . ?
C36 C37B C38B 120.2(12) . . ?
C36 C37B H37B 119.9 . . ?
C38B C37B H37B 119.9 . . ?
C37B C38B C39 118.0(12) . . ?
C37B C38B H38B 121.0 . . ?
C39 C38B H38B 121.0 . . ?
C9 C10B C11B 119.6(15) . . ?
C9 C10B H10B 120.2 . . ?
C11B C10B H10B 120.2 . . ?
C12B C11B C10B 118.8(15) . . ?
C12B C11B C14B 120.5(17) . . ?
C10B C11B C14B 120.7(14) . . ?
C11B C12B C10 122.1(16) . . ?
C11B C12B H12B 118.9 . . ?
C10 C12B H12B 118.9 . . ?
F6B C14B F5B 110.6(14) . . ?
F6B C14B F4B 107.8(14) . . ?
F5B C14B F4B 101.5(13) . . ?
F6B C14B C11B 112.4(14) . . ?
F5B C14B C11B 115.3(14) . . ?
F4B C14B C11B 108.5(13) . . ?
O14 S2 O12 117.5(7) . . ?
O14 S2 O11 112.4(7) . . ?
O12 S2 O11 115.5(7) . . ?
O14 S2 C54 99.4(8) . . ?
O12 S2 C54 104.3(9) . . ?
O11 S2 C54 105.1(6) . . ?
O11 S3 O13 116.1(10) . . ?
O11 S3 O14 113.3(8) . . ?
O13 S3 O14 111.0(8) . . ?
O11 S3 C55 101.9(7) . . ?
O13 S3 C55 103.9(9) . . ?
O14 S3 C55 109.5(8) . . ?
F30 C54 F28 108.7(15) . . ?
F30 C54 F29 108.9(13) . . ?
F28 C54 F29 109.1(15) . . ?
F30 C54 S2 112.5(14) . . ?
F28 C54 S2 110.6(10) . . ?
F29 C54 S2 106.8(12) . . ?
F28B C55 F30B 107.9(13) . . ?
F28B C55 F29B 105.7(17) . . ?
F30B C55 F29B 109.0(15) . . ?
F28B C55 S3 111.0(10) . . ?
F30B C55 S3 113.8(13) . . ?
F29B C55 S3 109.2(14) . . ?
C12B C10 C8 118(2) . . ?
C12B C10 H10 121.0 . . ?
C8 C10 H10 121.0 . . ?
F55A C14A F4A 105(2) . . ?
F55A C14A F6A 105.9(15) . . ?
F4A C14A F6A 105.1(16) . . ?
F55A C14A C11A 115.6(17) . . ?
F4A C14A C11A 114.5(18) . . ?
F6A C14A C11A 110(2) . . ?
C13A C8A C9A 119(2) . . ?
C13A C8A Te1 122(2) . . ?
C9A C8A Te1 118.0(17) . . ?
C10A C9A C8A 117(2) . . ?
C10A C9A H9A 121.6 . . ?
C8A C9A H9A 121.6 . . ?
F3B C7B F1 110.8(18) . . ?
F3B C7B F2 106.3(18) . . ?
F1 C7B F2 100(2) . . ?
F3B C7B C4 106(2) . . ?
F1 C7B C4 113.4(16) . . ?
F2 C7B C4 120.4(15) . . ?

loop_
_geom_bond_atom_site_label_1
_geom_bond_atom_site_label_2
_geom_bond_distance
_geom_bond_site_symmetry_2
_geom_bond_publ_flag
Te1 O1 1.896(3) . ?
Te1 C8 2.11(3) . ?
Te1 C1 2.122(5) . ?
Te1 C8A 2.13(3) . ?
Te2 O1 2.081(3) . ?
Te2 C22 2.109(5) . ?
Te2 O2 2.111(3) . ?
Te2 C15 2.115(5) . ?
Te3 O2 1.886(3) . ?
Te3 C36 2.121(5) . ?
Te3 C29 2.131(6) . ?
S1 O5 1.433(4) . ?
S1 O3 1.440(4) . ?
S1 O4 1.444(4) . ?
S1 C43 1.813(7) . ?
F1A C7A 1.28(3) . ?
F2A C7A 1.37(3) . ?
F3A C7A 1.32(3) . ?
F4A C14A 1.37(3) . ?
F6B C14B 1.273(17) . ?
F7 C21 1.287(10) . ?
F8 C21 1.227(8) . ?
F9 C21 1.284(10) . ?
F10 C28 1.321(7) . ?
F11 C28 1.334(8) . ?
F12 C28 1.309(7) . ?
F13 C35 1.314(10) . ?
F14 C35 1.268(11) . ?
F15 C35 1.285(9) . ?
F16 C42 1.268(8) . ?
F17 C42 1.269(8) . ?
F18 C42 1.307(8) . ?
F19 C43 1.333(9) . ?
F20 C43 1.311(10) . ?
F21 C43 1.343(9) . ?
C1 C2 1.362(8) . ?
C1 C6 1.366(9) . ?
C2 C3 1.406(10) . ?
C2 H2 0.9500 . ?
C3 C4 1.338(11) . ?
C3 H3 0.9500 . ?
C4 C5 1.372(11) . ?
C4 C7B 1.45(3) . ?
C4 C7A 1.62(3) . ?
C5 C6 1.384(10) . ?
C5 H5 0.9500 . ?
C6 H6 0.9500 . ?
C8 C9 1.36(3) . ?
C8 C10 1.41(3) . ?
C9 C10B 1.39(3) . ?
C9 H9 0.9500 . ?
C10A C11A 1.36(2) . ?
C10A C9A 1.42(3) . ?
C10A H10A 0.9500 . ?
C11A C12A 1.35(3) . ?
C11A C14A 1.47(3) . ?
C12A C13A 1.35(3) . ?
C12A H12A 0.9500 . ?
C13A C8A 1.36(3) . ?
C13A H13A 0.9500 . ?
C15 C20 1.383(7) . ?
C15 C16 1.389(7) . ?
C16 C17 1.378(8) . ?
C16 H16 0.9500 . ?
C17 C18 1.376(8) . ?
C17 H17 0.9500 . ?
C18 C19 1.394(8) . ?
C18 C21 1.477(9) . ?
C19 C20 1.384(8) . ?
C19 H19 0.9500 . ?
C20 H20 0.9500 . ?
C22 C23 1.369(7) . ?
C22 C27 1.383(8) . ?
C23 C24 1.394(7) . ?
C23 H23 0.9500 . ?
C24 C25 1.363(8) . ?
C24 H24 0.9500 . ?
C25 C26 1.377(9) . ?
C25 C28 1.499(7) . ?
C26 C27 1.408(8) . ?
C26 H26 0.9500 . ?
C27 H27 0.9500 . ?
C29 C30 1.376(8) . ?
C29 C34 1.383(8) . ?
C30 C31 1.370(9) . ?
C30 H30 0.9500 . ?
C31 C32 1.380(9) . ?
C31 H31 0.9500 . ?
C32 C33 1.373(10) . ?
C32 C35 1.481(11) . ?
C33 C34 1.379(11) . ?
C33 H33 0.9500 . ?
C34 H34 0.9500 . ?
C36 C37A 1.333(10) . ?
C36 C37B 1.356(14) . ?
C36 C41A 1.415(11) . ?
C36 C41B 1.421(15) . ?
C37A C38A 1.415(12) . ?
C37A H37A 0.9500 . ?
C38A C39 1.294(11) . ?
C38A H38A 0.9500 . ?
C39 C40B 1.264(16) . ?
C39 C38B 1.429(16) . ?
C39 C40A 1.444(11) . ?
C39 C42 1.501(7) . ?
C40A C41A 1.382(12) . ?
C40A H40A 0.9500 . ?
C41A H41A 0.9500 . ?
C41B C40B 1.412(18) . ?
C41B H41B 0.9500 . ?
C40B H40B 0.9500 . ?
C37B C38B 1.396(18) . ?
C37B H37B 0.9500 . ?
C38B H38B 0.9500 . ?
F55A C14A 1.30(2) . ?
F6A C14A 1.389(10) . ?
C10B C11B 1.40(2) . ?
C10B H10B 0.9500 . ?
C11B C12B 1.37(2) . ?
C11B C14B 1.49(3) . ?
C12B C10 1.39(3) . ?
C12B H12B 0.9500 . ?
C14B F5B 1.30(2) . ?
C14B F4B 1.389(9) . ?
S2 O14 1.382(11) . ?
S2 O12 1.418(14) . ?
S2 O11 1.533(8) . ?
S2 C54 1.813(18) . ?
O11 S3 1.341(11) . ?
F28B C55 1.380(10) . ?
F28 C54 1.316(17) . ?
F29 C54 1.358(19) . ?
F29B C55 1.390(10) . ?
F30 C54 1.29(2) . ?
S3 O13 1.463(16) . ?
S3 O14 1.557(12) . ?
S3 C55 1.77(2) . ?
C55 F30B 1.382(10) . ?
C10 H10 0.9500 . ?
C8A C9A 1.43(4) . ?
C9A H9A 0.9500 . ?
F1 C7B 1.35(3) . ?
F2 C7B 1.36(3) . ?
F3B C7B 1.30(3) . ?

loop_
_geom_hbond_atom_site_label_D
_geom_hbond_atom_site_label_H
_geom_hbond_atom_site_label_A
_geom_hbond_distance_DH
_geom_hbond_distance_HA
_geom_hbond_distance_DA
_geom_hbond_angle_DHA
_geom_hbond_site_symmetry_A
_geom_hbond_publ_flag
C30 H30 O2 0.95 2.35 2.912(7) 117.2 . yes
C34 H34 O11 0.95 2.43 3.113(9) 128.5 2_765 yes

loop_
_geom_torsion_atom_site_label_1
_geom_torsion_atom_site_label_2
_geom_torsion_atom_site_label_3
_geom_torsion_atom_site_label_4
_geom_torsion
_geom_torsion_site_symmetry_1
_geom_torsion_site_symmetry_2
_geom_torsion_site_symmetry_3
_geom_torsion_site_symmetry_4
_geom_torsion_publ_flag
C8 Te1 O1 Te2 153.3(8) . . . . ?
C1 Te1 O1 Te2 -106.3(3) . . . . ?
C8A Te1 O1 Te2 158.5(10) . . . . ?
C36 Te3 O2 Te2 -110.6(3) . . . . ?
C29 Te3 O2 Te2 152.4(2) . . . . ?
C6 C1 C2 C3 1.6(10) . . . . ?
Te1 C1 C2 C3 177.4(6) . . . . ?
C1 C2 C3 C4 -1.9(12) . . . . ?
C2 C3 C4 C5 2.1(12) . . . . ?
C2 C3 C4 C7B 171.3(15) . . . . ?
C2 C3 C4 C7A -170.8(13) . . . . ?
C3 C4 C5 C6 -2.0(12) . . . . ?
C7B C4 C5 C6 -173.0(13) . . . . ?
C7A C4 C5 C6 169.4(15) . . . . ?
C2 C1 C6 C5 -1.6(11) . . . . ?
Te1 C1 C6 C5 -177.5(6) . . . . ?
C4 C5 C6 C1 1.7(12) . . . . ?
C3 C4 C7A F1A -31(2) . . . . ?
C5 C4 C7A F1A 156.9(14) . . . . ?
C3 C4 C7A F3A 102(2) . . . . ?
C5 C4 C7A F3A -70(2) . . . . ?
C3 C4 C7A F2A -147.1(16) . . . . ?
C5 C4 C7A F2A 41(3) . . . . ?
C10 C8 C9 C10B -3(4) . . . . ?
Te1 C8 C9 C10B 172.6(17) . . . . ?
C9A C10A C11A C12A 5(3) . . . . ?
C9A C10A C11A C14A 179.1(17) . . . . ?
C10A C11A C12A C13A -2(3) . . . . ?
C14A C11A C12A C13A -177(2) . . . . ?
C11A C12A C13A C8A -1(4) . . . . ?
C20 C15 C16 C17 -1.0(7) . . . . ?
Te2 C15 C16 C17 179.8(4) . . . . ?
C15 C16 C17 C18 0.5(8) . . . . ?
C16 C17 C18 C19 0.5(8) . . . . ?
C16 C17 C18 C21 -179.5(6) . . . . ?
C17 C18 C19 C20 -1.1(8) . . . . ?
C21 C18 C19 C20 178.9(5) . . . . ?
C16 C15 C20 C19 0.4(7) . . . . ?
Te2 C15 C20 C19 179.6(4) . . . . ?
C18 C19 C20 C15 0.6(8) . . . . ?
C17 C18 C21 F8 -117.2(9) . . . . ?
C19 C18 C21 F8 62.9(10) . . . . ?
C17 C18 C21 F9 117.7(9) . . . . ?
C19 C18 C21 F9 -62.3(10) . . . . ?
C17 C18 C21 F7 10.6(12) . . . . ?
C19 C18 C21 F7 -169.4(9) . . . . ?
C27 C22 C23 C24 2.6(8) . . . . ?
Te2 C22 C23 C24 -178.8(4) . . . . ?
C22 C23 C24 C25 -1.3(8) . . . . ?
C23 C24 C25 C26 0.4(8) . . . . ?
C23 C24 C25 C28 179.4(5) . . . . ?
C24 C25 C26 C27 -0.9(10) . . . . ?
C28 C25 C26 C27 -179.9(6) . . . . ?
C23 C22 C27 C26 -3.0(10) . . . . ?
Te2 C22 C27 C26 178.4(5) . . . . ?
C25 C26 C27 C22 2.1(11) . . . . ?
C24 C25 C28 F12 -128.9(7) . . . . ?
C26 C25 C28 F12 50.1(8) . . . . ?
C24 C25 C28 F10 109.8(7) . . . . ?
C26 C25 C28 F10 -71.2(7) . . . . ?
C24 C25 C28 F11 -7.5(8) . . . . ?
C26 C25 C28 F11 171.5(6) . . . . ?
C34 C29 C30 C31 0.4(8) . . . . ?
Te3 C29 C30 C31 -175.5(4) . . . . ?
C29 C30 C31 C32 0.7(8) . . . . ?
C30 C31 C32 C33 -1.9(9) . . . . ?
C30 C31 C32 C35 178.6(6) . . . . ?
C31 C32 C33 C34 2.0(12) . . . . ?
C35 C32 C33 C34 -178.5(7) . . . . ?
C32 C33 C34 C29 -0.9(12) . . . . ?
C30 C29 C34 C33 -0.3(10) . . . . ?
Te3 C29 C34 C33 175.4(6) . . . . ?
C33 C32 C35 F14 175.9(10) . . . . ?
C31 C32 C35 F14 -4.6(12) . . . . ?
C33 C32 C35 F15 54.9(11) . . . . ?
C31 C32 C35 F15 -125.5(9) . . . . ?
C33 C32 C35 F13 -61.7(11) . . . . ?
C31 C32 C35 F13 117.8(9) . . . . ?
C41A C36 C37A C38A -5.0(12) . . . . ?
Te3 C36 C37A C38A 174.4(6) . . . . ?
C36 C37A C38A C39 4.7(14) . . . . ?
C37A C38A C39 C40A -2.5(14) . . . . ?
C37A C38A C39 C42 176.0(8) . . . . ?
C38A C39 C40A C41A 0.7(12) . . . . ?
C42 C39 C40A C41A -177.8(7) . . . . ?
C39 C40A C41A C36 -1.0(13) . . . . ?
C37A C36 C41A C40A 3.4(12) . . . . ?
Te3 C36 C41A C40A -176.1(7) . . . . ?
C40B C39 C42 F16 113.3(11) . . . . ?
C38A C39 C42 F16 -130.7(9) . . . . ?
C38B C39 C42 F16 -73.3(11) . . . . ?
C40A C39 C42 F16 47.8(10) . . . . ?
C40B C39 C42 F17 -8.8(12) . . . . ?
C38A C39 C42 F17 107.2(9) . . . . ?
C38B C39 C42 F17 164.7(10) . . . . ?
C40A C39 C42 F17 -74.3(9) . . . . ?
C40B C39 C42 F18 -127.9(10) . . . . ?
C38A C39 C42 F18 -11.8(10) . . . . ?
C38B C39 C42 F18 45.6(11) . . . . ?
C40A C39 C42 F18 166.7(7) . . . . ?
O5 S1 C43 F20 -60.4(6) . . . . ?
O3 S1 C43 F20 60.3(6) . . . . ?
O4 S1 C43 F20 -178.7(5) . . . . ?
O5 S1 C43 F19 178.0(6) . . . . ?
O3 S1 C43 F19 -61.3(7) . . . . ?
O4 S1 C43 F19 59.6(6) . . . . ?
O5 S1 C43 F21 60.6(7) . . . . ?
O3 S1 C43 F21 -178.8(6) . . . . ?
O4 S1 C43 F21 -57.8(7) . . . . ?
C37B C36 C41B C40B -9.0(18) . . . . ?
Te3 C36 C41B C40B 179.2(10) . . . . ?
C38B C39 C40B C41B 8(2) . . . . ?
C42 C39 C40B C41B -179.2(12) . . . . ?
C36 C41B C40B C39 1(2) . . . . ?
C41B C36 C37B C38B 9.0(18) . . . . ?
Te3 C36 C37B C38B -179.5(10) . . . . ?
C36 C37B C38B C39 -1(2) . . . . ?
C40B C39 C38B C37B -7(2) . . . . ?
C42 C39 C38B C37B 179.3(11) . . . . ?
C8 C9 C10B C11B 3(3) . . . . ?
C9 C10B C11B C12B 1(3) . . . . ?
C9 C10B C11B C14B -179.7(16) . . . . ?
C10B C11B C12B C10 -5(3) . . . . ?
C14B C11B C12B C10 175.4(17) . . . . ?
C12B C11B C14B F6B 136.9(17) . . . . ?
C10B C11B C14B F6B -43(2) . . . . ?
C12B C11B C14B F5B 9(2) . . . . ?
C10B C11B C14B F5B -170.7(15) . . . . ?
C12B C11B C14B F4B -104.0(19) . . . . ?
C10B C11B C14B F4B 76(2) . . . . ?
O14 S2 C54 F30 56.3(12) . . . . ?
O12 S2 C54 F30 178.0(11) . . . . ?
O11 S2 C54 F30 -60.1(13) . . . . ?
O14 S2 C54 F28 -65.5(14) . . . . ?
O12 S2 C54 F28 56.2(15) . . . . ?
O11 S2 C54 F28 178.1(12) . . . . ?
O14 S2 C54 F29 175.8(10) . . . . ?
O12 S2 C54 F29 -62.5(12) . . . . ?
O11 S2 C54 F29 59.4(13) . . . . ?
O11 S3 C55 F28B -57.6(14) . . . . ?
O13 S3 C55 F28B -178.6(13) . . . . ?
O14 S3 C55 F28B 62.7(14) . . . . ?
O11 S3 C55 F30B 64.4(13) . . . . ?
O13 S3 C55 F30B -56.7(14) . . . . ?
O14 S3 C55 F30B -175.4(10) . . . . ?
O11 S3 C55 F29B -173.7(10) . . . . ?
O13 S3 C55 F29B 65.3(13) . . . . ?
O14 S3 C55 F29B -53.4(12) . . . . ?
C11B C12B C10 C8 5(3) . . . . ?
C9 C8 C10 C12B -2(4) . . . . ?
Te1 C8 C10 C12B -177.1(16) . . . . ?
C12A C11A C14A F55A 81(3) . . . . ?
C10A C11A C14A F55A -94(2) . . . . ?
C12A C11A C14A F4A -41(2) . . . . ?
C10A C11A C14A F4A 144.5(19) . . . . ?
C12A C11A C14A F6A -159.2(18) . . . . ?
C10A C11A C14A F6A 26(3) . . . . ?
C12A C13A C8A C9A 1(4) . . . . ?
C12A C13A C8A Te1 -167(2) . . . . ?
C11A C10A C9A C8A -5(3) . . . . ?
C13A C8A C9A C10A 2(4) . . . . ?
Te1 C8A C9A C10A 170.4(17) . . . . ?
C3 C4 C7B F3B 54(2) . . . . ?
C5 C4 C7B F3B -135.5(16) . . . . ?
C3 C4 C7B F1 -67(3) . . . . ?
C5 C4 C7B F1 102.7(19) . . . . ?
C3 C4 C7B F2 174.8(15) . . . . ?
C5 C4 C7B F2 -15(3) . . . . ?

loop_
_platon_squeeze_void_nr
_platon_squeeze_void_average_x
_platon_squeeze_void_average_y
_platon_squeeze_void_average_z
_platon_squeeze_void_volume
_platon_squeeze_void_count_electrons
_platon_squeeze_void_content
1 0.350 0.215 0.028 134 25 ' '
2 0.650 0.785 -0.028 134 25 ' '
